data_7042510
loop_
_publ_author_name
'Roy, Sourav'
'Drew, Michael G. B.'
'Bauz\'a, Antonio'
'Frontera, Antonio'
'Chattopadhyay, Shouvik'

_publ_section_title
;
 Estimation of conventional C-H\p (arene), unconventional C-H\p (chelate)
 and C-H\p (thiocyanate) interactions in hetero-nuclear
 nickel(ii)-cadmium(ii) complexes with a compartmental Schiff base.
;
_journal_issue 16
_journal_name_full 'Dalton transactions (Cambridge, England : 2003)'
_journal_page_first 5384
_journal_page_last 5397
_journal_paper_doi 10.1039/c6dt04906k
_journal_volume 46
_journal_year 2017
_chemical_formula_sum 'C25 H34 Cd Cl N5 Ni O4 S'
_chemical_formula_weight 707.19
_chemical_name_systematic
;
 ?
;
_space_group_IT_number 19
_symmetry_cell_setting orthorhombic
_symmetry_space_group_name_Hall 'P 2ac 2ab'
_symmetry_space_group_name_H-M 'P 21 21 21'
_atom_sites_solution_hydrogens geom
_atom_sites_solution_primary direct
_atom_sites_solution_secondary difmap
_audit_creation_method SHELXL-97
_audit_update_record
;
2017-03-16 deposited with the CCDC.
2017-03-16 downloaded from the CCDC.
;
_cell_angle_alpha 90.00
_cell_angle_beta 90.00
_cell_angle_gamma 90.00
_cell_formula_units_Z 4
_cell_length_a 13.4856(10)
_cell_length_b 13.7310(12)
_cell_length_c 15.4020(9)
_cell_measurement_reflns_used 17512
_cell_measurement_temperature 150(2)
_cell_measurement_theta_max 30.00
_cell_measurement_theta_min 3.39
_cell_volume 2852.0(4)
_computing_cell_refinement 'Crysalis, Oxford Diffraction'
_computing_data_collection 'Crysalis, Oxford Diffraction'
_computing_data_reduction 'Crysalis, Oxford Diffraction'
_computing_molecular_graphics PLATON(Spek,2004)
_computing_publication_material 'SHELXL, PLATON, WINGX (Ferrugia, 2012)'
_computing_structure_refinement 'SHELXL (Sheldrick, 2008)'
_computing_structure_solution 'SHELXS (Sheldrick, 2008)'
_diffrn_ambient_temperature 150(2)
_diffrn_measured_fraction_theta_full 0.966
_diffrn_measured_fraction_theta_max 0.966
_diffrn_measurement_device_type 'Oxford Diffaction X-Calibor System'
_diffrn_measurement_method '321 frames, counting time 10 s.'
_diffrn_radiation_monochromator graphite
_diffrn_radiation_source 'fine-focus sealed tube'
_diffrn_radiation_type MoK\a
_diffrn_radiation_wavelength 0.71073
_diffrn_reflns_av_R_equivalents 0.0518
_diffrn_reflns_av_sigmaI/netI 0.0655
_diffrn_reflns_limit_h_max 17
_diffrn_reflns_limit_h_min -18
_diffrn_reflns_limit_k_max 18
_diffrn_reflns_limit_k_min -19
_diffrn_reflns_limit_l_max 21
_diffrn_reflns_limit_l_min -11
_diffrn_reflns_number 17512
_diffrn_reflns_theta_full 30.00
_diffrn_reflns_theta_max 30.00
_diffrn_reflns_theta_min 3.39
_diffrn_standards_decay_% n/a
_diffrn_standards_interval_count n/a
_diffrn_standards_interval_time n/a
_exptl_absorpt_coefficient_mu 1.612
_exptl_absorpt_correction_T_max 1.000
_exptl_absorpt_correction_T_min 0.887
_exptl_absorpt_correction_type empirical
_exptl_absorpt_process_details 'ABSPACK, Oxford Diffraction Ltd'
_exptl_crystal_colour black
_exptl_crystal_density_diffrn 1.647
_exptl_crystal_density_method 'not measured'
_exptl_crystal_description needle
_exptl_crystal_F_000 1440
_exptl_crystal_size_max 0.19
_exptl_crystal_size_mid 0.07
_exptl_crystal_size_min 0.07
_refine_diff_density_max 3.730
_refine_diff_density_min -2.371
_refine_diff_density_rms 0.207
_refine_ls_abs_structure_details 'Flack H D (1983), Acta Cryst. A39, 876-881'
_refine_ls_abs_structure_Flack 0.02(3)
_refine_ls_extinction_method none
_refine_ls_goodness_of_fit_ref 1.099
_refine_ls_hydrogen_treatment constr
_refine_ls_matrix_type full
_refine_ls_number_parameters 345
_refine_ls_number_reflns 7872
_refine_ls_number_restraints 0
_refine_ls_restrained_S_all 1.099
_refine_ls_R_factor_all 0.0768
_refine_ls_R_factor_gt 0.0695
_refine_ls_shift/su_max 0.001
_refine_ls_shift/su_mean 0.000
_refine_ls_structure_factor_coef Fsqd
_refine_ls_weighting_details 'calc w=1/[\s^2^(Fo^2^)+(0.1142P)^2^+0.7099P] where P=(Fo^2^+2Fc^2^)/3'
_refine_ls_weighting_scheme calc
_refine_ls_wR_factor_gt 0.1763
_refine_ls_wR_factor_ref 0.1829
_reflns_number_gt 7119
_reflns_number_total 7872
_reflns_threshold_expression >2sigma(I)
_cod_data_source_file c6dt04906k1.cif
_cod_data_source_block 3
_cod_depositor_comments 'Adding full bibliography for 7042509--7042511.cif.'
_cod_original_sg_symbol_H-M P212121
_cod_database_code 7042510

loop_
_symmetry_equiv_pos_as_xyz
'x, y, z'
'-x+1/2, -y, z+1/2'
'-x, y+1/2, -z+1/2'
'x+1/2, -y+1/2, -z'

loop_
_atom_site_label
_atom_site_type_symbol
_atom_site_fract_x
_atom_site_fract_y
_atom_site_fract_z
_atom_site_U_iso_or_equiv
_atom_site_adp_type
_atom_site_occupancy
_atom_site_symmetry_multiplicity
_atom_site_calc_flag
_atom_site_refinement_flags
Ni1 Ni 0.25396(6) 0.98437(6) 0.32845(4) 0.01892(17) Uani 1 1 d .
Cd1 Cd 0.10541(3) 1.17238(3) 0.38597(2) 0.02091(12) Uani 1 1 d .
N1 N 0.1401(5) 1.2660(5) 0.4951(4) 0.0324(14) Uani 1 1 d .
C1 C 0.1293(5) 1.3359(6) 0.5374(4) 0.0286(14) Uani 1 1 d .
S1 S 0.11509(17) 1.43226(15) 0.59719(13) 0.0404(5) Uani 1 1 d .
Cl2 Cl -0.03831(18) 1.1885(2) 0.29060(13) 0.0597(8) Uani 1 1 d .
O11 O 0.1384(3) 1.0126(3) 0.4132(3) 0.0209(9) Uani 1 1 d .
C12 C 0.0660(5) 0.9506(5) 0.4292(3) 0.0194(11) Uani 1 1 d .
C13 C -0.0239(5) 0.9866(5) 0.4672(4) 0.0218(12) Uani 1 1 d .
O131 O -0.0220(3) 1.0833(3) 0.4885(3) 0.0214(9) Uani 1 1 d .
C14 C -0.1044(6) 0.9256(5) 0.4797(4) 0.0266(13) Uani 1 1 d .
H14 H -0.1627 0.9506 0.5030 0.032 Uiso 1 1 calc R
C15 C -0.0992(5) 0.8274(5) 0.4580(4) 0.0301(14) Uani 1 1 d .
H15 H -0.1542 0.7873 0.4650 0.036 Uiso 1 1 calc R
C16 C -0.0113(6) 0.7900(6) 0.4258(4) 0.0287(14) Uani 1 1 d .
H16 H -0.0070 0.7239 0.4131 0.034 Uiso 1 1 calc R
C17 C 0.0712(5) 0.8495(5) 0.4121(3) 0.0231(13) Uani 1 1 d .
C18 C 0.1620(6) 0.8005(5) 0.3808(4) 0.0292(14) Uani 1 1 d .
H18 H 0.1604 0.7328 0.3811 0.035 Uiso 1 1 calc R
N19 N 0.2427(4) 0.8391(4) 0.3532(3) 0.0251(11) Uani 1 1 d .
C20 C 0.3214(6) 0.7733(6) 0.3271(5) 0.0333(16) Uani 1 1 d .
H20A H 0.2957 0.7073 0.3260 0.040 Uiso 1 1 calc R
H20B H 0.3740 0.7756 0.3699 0.040 Uiso 1 1 calc R
C21 C 0.3650(7) 0.7979(6) 0.2371(4) 0.040(2) Uani 1 1 d .
H21A H 0.4039 0.7428 0.2173 0.048 Uiso 1 1 calc R
H21B H 0.3107 0.8066 0.1966 0.048 Uiso 1 1 calc R
C22 C 0.4275(7) 0.8852(6) 0.2349(5) 0.042(2) Uani 1 1 d .
H22A H 0.4633 0.8867 0.1802 0.050 Uiso 1 1 calc R
H22B H 0.4760 0.8812 0.2812 0.050 Uiso 1 1 calc R
N23 N 0.3713(4) 0.9767(5) 0.2443(3) 0.0260(12) Uani 1 1 d .
C24 C 0.4022(5) 1.0504(5) 0.1994(4) 0.0265(14) Uani 1 1 d .
H24 H 0.4567 1.0387 0.1639 0.032 Uiso 1 1 calc R
C25 C 0.3631(5) 1.1487(5) 0.1968(4) 0.0215(12) Uani 1 1 d .
C26 C 0.4034(5) 1.2092(5) 0.1307(4) 0.0250(13) Uani 1 1 d .
H26 H 0.4532 1.1854 0.0948 0.030 Uiso 1 1 calc R
C27 C 0.3692(5) 1.3025(6) 0.1195(4) 0.0306(15) Uani 1 1 d .
H27 H 0.3941 1.3408 0.0748 0.037 Uiso 1 1 calc R
C28 C 0.2961(5) 1.3404(5) 0.1761(4) 0.0229(12) Uani 1 1 d .
H28 H 0.2739 1.4040 0.1692 0.027 Uiso 1 1 calc R
C29 C 0.2577(4) 1.2832(5) 0.2416(3) 0.0204(11) Uani 1 1 d .
C30 C 0.2880(4) 1.1846(5) 0.2524(3) 0.0192(12) Uani 1 1 d .
C292 C 0.1335(5) 1.4022(5) 0.2834(4) 0.0265(14) Uani 1 1 d .
H29A H 0.0672 1.3986 0.3076 0.032 Uiso 1 1 calc R
H29B H 0.1274 1.4133 0.2214 0.032 Uiso 1 1 calc R
C293 C 0.1886(6) 1.4872(6) 0.3244(5) 0.0371(17) Uani 1 1 d .
H29C H 0.2508 1.4964 0.2952 0.056 Uiso 1 1 calc R
H29D H 0.2004 1.4737 0.3847 0.056 Uiso 1 1 calc R
H29E H 0.1494 1.5453 0.3192 0.056 Uiso 1 1 calc R
C132 C -0.1145(6) 1.1235(6) 0.5192(5) 0.0339(16) Uani 1 1 d .
H13A H -0.1353 1.0901 0.5717 0.041 Uiso 1 1 calc R
H13B H -0.1657 1.1151 0.4756 0.041 Uiso 1 1 calc R
C133 C -0.0996(6) 1.2290(6) 0.5374(5) 0.0372(17) Uani 1 1 d .
H13C H -0.0818 1.2620 0.4847 0.056 Uiso 1 1 calc R
H13D H -0.0475 1.2368 0.5793 0.056 Uiso 1 1 calc R
H13E H -0.1598 1.2563 0.5599 0.056 Uiso 1 1 calc R
O31 O 0.2450(3) 1.1312(3) 0.3129(3) 0.0227(9) Uani 1 1 d .
O291 O 0.1839(4) 1.3109(4) 0.2980(3) 0.0272(10) Uani 1 1 d .
N2 N 0.1424(5) 0.9649(5) 0.2275(3) 0.0320(14) Uani 1 1 d .
H2A H 0.1265 0.9012 0.2260 0.038 Uiso 1 1 calc R
H2B H 0.0876 0.9974 0.2442 0.038 Uiso 1 1 calc R
C3 C 0.1651(6) 0.9947(8) 0.1391(4) 0.044(2) Uani 1 1 d .
H3A H 0.2061 0.9450 0.1125 0.053 Uiso 1 1 calc R
H3B H 0.2039 1.0542 0.1414 0.053 Uiso 1 1 calc R
C4 C 0.0755(5) 1.0122(6) 0.0811(4) 0.0269(14) Uani 1 1 d .
H4B H 0.0400 0.9516 0.0724 0.032 Uiso 1 1 calc R
H4A H 0.0310 1.0583 0.1086 0.032 Uiso 1 1 calc R
C5 C 0.1103(7) 1.0528(6) -0.0072(4) 0.0362(17) Uani 1 1 d .
H5B H 0.0544 1.0841 -0.0353 0.043 Uiso 1 1 calc R
H5A H 0.1601 1.1024 0.0034 0.043 Uiso 1 1 calc R
N6 N 0.1509(4) 0.9824(5) -0.0655(3) 0.0253(11) Uani 1 1 d .
H6A H 0.0988 0.9502 -0.0882 0.030 Uiso 1 1 calc R
H6B H 0.1838 0.9392 -0.0324 0.030 Uiso 1 1 calc R

loop_
_atom_site_aniso_label
_atom_site_aniso_U_11
_atom_site_aniso_U_22
_atom_site_aniso_U_33
_atom_site_aniso_U_23
_atom_site_aniso_U_13
_atom_site_aniso_U_12
Ni1 0.0284(4) 0.0198(4) 0.0086(3) -0.0007(2) 0.0008(3) 0.0036(3)
Cd1 0.0270(2) 0.0191(2) 0.01655(17) -0.00208(15) 0.00399(15) -0.00041(17)
N1 0.042(3) 0.032(4) 0.024(3) -0.011(2) 0.009(2) -0.013(3)
C1 0.032(3) 0.035(4) 0.019(2) 0.002(3) 0.001(2) -0.006(3)
S1 0.0522(12) 0.0312(11) 0.0377(9) -0.0130(7) -0.0071(8) 0.0030(9)
Cl2 0.0547(13) 0.093(2) 0.0312(9) 0.0216(11) -0.0186(8) -0.0270(13)
O11 0.026(2) 0.019(2) 0.0177(18) -0.0031(16) 0.0053(14) -0.0002(17)
C12 0.028(3) 0.018(3) 0.012(2) 0.0058(19) -0.0007(19) 0.000(2)
C13 0.025(3) 0.023(3) 0.017(2) 0.003(2) 0.002(2) 0.000(2)
O131 0.020(2) 0.021(2) 0.024(2) 0.0008(17) 0.0027(16) 0.0001(16)
C14 0.033(3) 0.026(4) 0.021(3) 0.003(2) 0.000(3) -0.005(3)
C15 0.036(3) 0.028(4) 0.027(3) 0.011(3) -0.008(3) -0.013(3)
C16 0.048(4) 0.022(4) 0.016(3) 0.001(2) -0.006(2) -0.008(3)
C17 0.036(3) 0.024(4) 0.009(2) -0.0004(19) -0.005(2) -0.004(2)
C18 0.053(4) 0.015(3) 0.019(3) -0.002(2) -0.008(3) 0.005(3)
N19 0.042(3) 0.018(3) 0.0154(19) -0.0028(18) -0.005(2) 0.004(2)
C20 0.049(4) 0.020(4) 0.031(3) 0.005(3) -0.001(3) 0.011(3)
C21 0.074(6) 0.027(4) 0.019(3) -0.006(3) 0.008(3) 0.017(4)
C22 0.060(5) 0.037(5) 0.028(3) 0.009(3) 0.010(3) 0.026(4)
N23 0.031(3) 0.033(3) 0.014(2) 0.002(2) 0.0022(18) 0.007(2)
C24 0.028(3) 0.039(4) 0.012(2) -0.001(2) 0.006(2) 0.006(3)
C25 0.027(3) 0.024(4) 0.013(2) -0.002(2) 0.000(2) -0.003(2)
C26 0.022(3) 0.035(4) 0.018(2) 0.000(2) 0.004(2) -0.005(3)
C27 0.036(3) 0.036(4) 0.020(3) 0.002(3) 0.007(2) -0.009(3)
C28 0.027(3) 0.021(4) 0.020(2) 0.004(2) 0.001(2) -0.001(2)
C29 0.023(3) 0.023(3) 0.015(2) 0.001(2) 0.005(2) -0.004(2)
C30 0.022(3) 0.027(4) 0.008(2) 0.001(2) 0.0004(17) -0.003(2)
C292 0.028(3) 0.024(4) 0.028(3) 0.001(2) 0.001(2) 0.004(2)
C293 0.053(5) 0.021(4) 0.037(4) 0.001(3) -0.010(3) -0.001(3)
C132 0.026(3) 0.037(4) 0.039(4) -0.005(3) 0.005(3) -0.001(3)
C133 0.029(4) 0.031(4) 0.052(4) -0.009(3) 0.011(3) 0.003(3)
O31 0.032(2) 0.021(2) 0.0154(18) 0.0034(15) 0.0112(16) 0.0052(19)
O291 0.034(2) 0.021(3) 0.027(2) 0.0032(18) 0.0120(18) 0.0074(19)
N2 0.043(3) 0.042(4) 0.011(2) 0.001(2) -0.007(2) -0.003(3)
C3 0.038(4) 0.081(7) 0.015(3) 0.003(3) -0.002(2) -0.010(4)
C4 0.035(3) 0.030(4) 0.015(2) 0.003(2) 0.002(2) 0.008(3)
C5 0.060(5) 0.027(4) 0.021(3) 0.003(2) 0.004(3) 0.007(4)
N6 0.036(3) 0.029(3) 0.0108(19) -0.001(2) 0.0030(18) 0.003(2)

loop_
_atom_type_symbol
_atom_type_description
_atom_type_scat_dispersion_real
_atom_type_scat_dispersion_imag
_atom_type_scat_source
C C 0.0033 0.0016 'International Tables Vol C Tables 4.2.6.8 and 6.1.1.4'
H H 0.0000 0.0000 'International Tables Vol C Tables 4.2.6.8 and 6.1.1.4'
N N 0.0061 0.0033 'International Tables Vol C Tables 4.2.6.8 and 6.1.1.4'
O O 0.0106 0.0060 'International Tables Vol C Tables 4.2.6.8 and 6.1.1.4'
Ni Ni 0.3393 1.1124 'International Tables Vol C Tables 4.2.6.8 and 6.1.1.4'
Cd Cd -0.8075 1.2024 'International Tables Vol C Tables 4.2.6.8 and 6.1.1.4'
S S 0.1246 0.1234 'International Tables Vol C Tables 4.2.6.8 and 6.1.1.4'
Cl Cl 0.1484 0.1585 'International Tables Vol C Tables 4.2.6.8 and 6.1.1.4'

loop_
_geom_angle_atom_site_label_1
_geom_angle_atom_site_label_2
_geom_angle_atom_site_label_3
_geom_angle
_geom_angle_site_symmetry_1
_geom_angle_site_symmetry_3
O31 Ni1 N19 171.3(2) . .
O31 Ni1 N23 91.2(2) . .
N19 Ni1 N23 97.2(2) . .
O31 Ni1 O11 81.04(18) . .
N19 Ni1 O11 90.5(2) . .
N23 Ni1 O11 172.1(2) . .
O31 Ni1 N6 85.0(2) . 2_575
N19 Ni1 N6 96.4(2) . 2_575
N23 Ni1 N6 91.7(2) . 2_575
O11 Ni1 N6 86.0(2) . 2_575
O31 Ni1 N2 89.8(2) . .
N19 Ni1 N2 87.8(2) . .
N23 Ni1 N2 94.3(2) . .
O11 Ni1 N2 87.3(2) . .
N6 Ni1 N2 172.1(2) 2_575 .
N1 Cd1 O31 110.8(2) . .
N1 Cd1 O11 112.7(2) . .
O31 Cd1 O11 71.86(15) . .
N1 Cd1 Cl2 125.7(2) . .
O31 Cd1 Cl2 112.53(13) . .
O11 Cd1 Cl2 110.67(13) . .
N1 Cd1 O291 83.2(2) . .
O31 Cd1 O291 65.15(15) . .
O11 Cd1 O291 137.01(15) . .
Cl2 Cd1 O291 86.69(13) . .
N1 Cd1 O131 87.20(19) . .
O31 Cd1 O131 136.38(15) . .
O11 Cd1 O131 64.53(14) . .
Cl2 Cd1 O131 83.38(11) . .
O291 Cd1 O131 158.46(15) . .
C1 N1 Cd1 153.2(6) . .
N1 C1 S1 179.2(7) . .
C12 O11 Ni1 123.7(4) . .
C12 O11 Cd1 120.8(4) . .
Ni1 O11 Cd1 102.20(19) . .
O11 C12 C17 124.2(6) . .
O11 C12 C13 118.7(6) . .
C17 C12 C13 117.1(6) . .
O131 C13 C14 124.6(6) . .
O131 C13 C12 114.6(5) . .
C14 C13 C12 120.7(6) . .
C13 O131 C132 115.7(5) . .
C13 O131 Cd1 108.6(3) . .
C132 O131 Cd1 125.6(4) . .
C13 C14 C15 120.9(7) . .
C13 C14 H14 119.5 . .
C15 C14 H14 119.5 . .
C16 C15 C14 119.3(7) . .
C16 C15 H15 120.4 . .
C14 C15 H15 120.4 . .
C15 C16 C17 121.3(7) . .
C15 C16 H16 119.4 . .
C17 C16 H16 119.4 . .
C16 C17 C12 120.5(6) . .
C16 C17 C18 116.2(6) . .
C12 C17 C18 123.3(6) . .
N19 C18 C17 128.5(7) . .
N19 C18 H18 115.8 . .
C17 C18 H18 115.8 . .
C18 N19 C20 117.1(6) . .
C18 N19 Ni1 122.0(5) . .
C20 N19 Ni1 120.2(5) . .
N19 C20 C21 113.0(6) . .
N19 C20 H20A 109.0 . .
C21 C20 H20A 109.0 . .
N19 C20 H20B 109.0 . .
C21 C20 H20B 109.0 . .
H20A C20 H20B 107.8 . .
C22 C21 C20 114.8(6) . .
C22 C21 H21A 108.6 . .
C20 C21 H21A 108.6 . .
C22 C21 H21B 108.6 . .
C20 C21 H21B 108.6 . .
H21A C21 H21B 107.5 . .
C21 C22 N23 113.5(7) . .
C21 C22 H22A 108.9 . .
N23 C22 H22A 108.9 . .
C21 C22 H22B 108.9 . .
N23 C22 H22B 108.9 . .
H22A C22 H22B 107.7 . .
C24 N23 C22 116.6(6) . .
C24 N23 Ni1 123.1(5) . .
C22 N23 Ni1 120.2(5) . .
N23 C24 C25 128.7(6) . .
N23 C24 H24 115.6 . .
C25 C24 H24 115.6 . .
C30 C25 C26 120.2(6) . .
C30 C25 C24 124.6(6) . .
C26 C25 C24 115.1(6) . .
C27 C26 C25 120.5(6) . .
C27 C26 H26 119.8 . .
C25 C26 H26 119.8 . .
C26 C27 C28 120.0(6) . .
C26 C27 H27 120.0 . .
C28 C27 H27 120.0 . .
C29 C28 C27 120.2(6) . .
C29 C28 H28 119.9 . .
C27 C28 H28 119.9 . .
O291 C29 C28 125.2(6) . .
O291 C29 C30 113.4(5) . .
C28 C29 C30 121.3(6) . .
O31 C30 C25 123.3(6) . .
O31 C30 C29 119.0(5) . .
C25 C30 C29 117.7(5) . .
O291 C292 C293 111.9(6) . .
O291 C292 H29A 109.2 . .
C293 C292 H29A 109.2 . .
O291 C292 H29B 109.2 . .
C293 C292 H29B 109.2 . .
H29A C292 H29B 107.9 . .
C292 C293 H29C 109.5 . .
C292 C293 H29D 109.5 . .
H29C C293 H29D 109.5 . .
C292 C293 H29E 109.5 . .
H29C C293 H29E 109.5 . .
H29D C293 H29E 109.5 . .
O131 C132 C133 108.4(7) . .
O131 C132 H13A 110.0 . .
C133 C132 H13A 110.0 . .
O131 C132 H13B 110.0 . .
C133 C132 H13B 110.0 . .
H13A C132 H13B 108.4 . .
C132 C133 H13C 109.5 . .
C132 C133 H13D 109.5 . .
H13C C133 H13D 109.5 . .
C132 C133 H13E 109.5 . .
H13C C133 H13E 109.5 . .
H13D C133 H13E 109.5 . .
C30 O31 Ni1 127.5(4) . .
C30 O31 Cd1 125.2(4) . .
Ni1 O31 Cd1 103.78(18) . .
C29 O291 C292 118.9(5) . .
C29 O291 Cd1 115.3(4) . .
C292 O291 Cd1 122.2(4) . .
C3 N2 Ni1 119.2(5) . .
C3 N2 H2A 107.5 . .
Ni1 N2 H2A 107.5 . .
C3 N2 H2B 107.5 . .
Ni1 N2 H2B 107.5 . .
H2A N2 H2B 107.0 . .
N2 C3 C4 115.3(6) . .
N2 C3 H3A 108.5 . .
C4 C3 H3A 108.5 . .
N2 C3 H3B 108.5 . .
C4 C3 H3B 108.5 . .
H3A C3 H3B 107.5 . .
C5 C4 C3 109.5(6) . .
C5 C4 H4B 109.8 . .
C3 C4 H4B 109.8 . .
C5 C4 H4A 109.8 . .
C3 C4 H4A 109.8 . .
H4B C4 H4A 108.2 . .
N6 C5 C4 115.3(6) . .
N6 C5 H5B 108.5 . .
C4 C5 H5B 108.5 . .
N6 C5 H5A 108.5 . .
C4 C5 H5A 108.5 . .
H5B C5 H5A 107.5 . .
C5 N6 Ni1 124.7(5) . 2_574
C5 N6 H6A 106.2 . .
Ni1 N6 H6A 106.2 2_574 .
C5 N6 H6B 106.2 . .
Ni1 N6 H6B 106.2 2_574 .
H6A N6 H6B 106.4 . .

loop_
_geom_bond_atom_site_label_1
_geom_bond_atom_site_label_2
_geom_bond_distance
_geom_bond_site_symmetry_2
Ni1 O31 2.034(5) .
Ni1 N19 2.037(6) .
Ni1 N23 2.049(5) .
Ni1 O11 2.069(4) .
Ni1 N6 2.127(5) 2_575
Ni1 N2 2.181(5) .
Cd1 N1 2.167(6) .
Cd1 O31 2.266(4) .
Cd1 O11 2.278(5) .
Cd1 Cl2 2.442(2) .
Cd1 O291 2.564(5) .
Cd1 O131 2.635(4) .
N1 C1 1.168(10) .
C1 S1 1.624(8) .
O11 C12 1.318(7) .
C12 C17 1.415(9) .
C12 C13 1.434(9) .
C13 O131 1.368(8) .
C13 C14 1.385(9) .
O131 C132 1.444(8) .
C14 C15 1.391(10) .
C14 H14 0.9300 .
C15 C16 1.384(11) .
C15 H15 0.9300 .
C16 C17 1.396(10) .
C16 H16 0.9300 .
C17 C18 1.478(10) .
C18 N19 1.283(10) .
C18 H18 0.9300 .
N19 C20 1.451(9) .
C20 C21 1.542(10) .
C20 H20A 0.9700 .
C20 H20B 0.9700 .
C21 C22 1.467(13) .
C21 H21A 0.9700 .
C21 H21B 0.9700 .
C22 N23 1.474(10) .
C22 H22A 0.9700 .
C22 H22B 0.9700 .
N23 C24 1.294(9) .
C24 C25 1.449(10) .
C24 H24 0.9300 .
C25 C30 1.414(8) .
C25 C26 1.422(8) .
C26 C27 1.372(11) .
C26 H26 0.9300 .
C27 C28 1.415(9) .
C27 H27 0.9300 .
C28 C29 1.379(8) .
C28 H28 0.9300 .
C29 O291 1.375(7) .
C29 C30 1.424(10) .
C30 O31 1.319(7) .
C292 O291 1.443(8) .
C292 C293 1.522(11) .
C292 H29A 0.9700 .
C292 H29B 0.9700 .
C293 H29C 0.9600 .
C293 H29D 0.9600 .
C293 H29E 0.9600 .
C132 C133 1.489(11) .
C132 H13A 0.9700 .
C132 H13B 0.9700 .
C133 H13C 0.9600 .
C133 H13D 0.9600 .
C133 H13E 0.9600 .
N2 C3 1.454(8) .
N2 H2A 0.9000 .
N2 H2B 0.9000 .
C3 C4 1.521(10) .
C3 H3A 0.9700 .
C3 H3B 0.9700 .
C4 C5 1.542(9) .
C4 H4B 0.9700 .
C4 H4A 0.9700 .
C5 N6 1.428(9) .
C5 H5B 0.9700 .
C5 H5A 0.9700 .
N6 Ni1 2.127(5) 2_574
N6 H6A 0.9000 .
N6 H6B 0.9000 .
